data_4024035
loop_
_publ_author_name
'Ahmad Basheer'
'Hiroshi Yamataka'
'Salai Cheettu Ammal'
'Zvi Rappoport'

_publ_section_title
;
 Enols of Substituted Cyanomalonamides
;
_journal_name_full 'Journal of Organic Chemistry'
_journal_page_first 5297
_journal_page_last 5312
_journal_paper_doi 10.1021/jo070877h
_journal_volume 72
_journal_year 2007
_chemical_formula_moiety 'C10 H17 N3 O2'
_chemical_formula_sum 'C10 H17 N3 O2'
_chemical_formula_weight 211.27
_chemical_name_systematic
; 
 ? 
;
_space_group_IT_number 14
_symmetry_cell_setting monoclinic
_symmetry_space_group_name_Hall '-P 2yn'
_symmetry_space_group_name_H-M 'P 1 21/n 1'
_atom_sites_solution_hydrogens geom
_atom_sites_solution_primary direct
_atom_sites_solution_secondary difmap
_audit_creation_method SHELXL-97
_cell_angle_alpha 90.00
_cell_angle_beta 108.274(7)
_cell_angle_gamma 90.00
_cell_formula_units_Z 4
_cell_length_a 9.929(4)
_cell_length_b 11.108(5)
_cell_length_c 11.655(5)
_cell_measurement_reflns_used 1196
_cell_measurement_temperature 293(2)
_cell_measurement_theta_max 21.54
_cell_measurement_theta_min 2.36
_cell_volume 1220.7(9)
_computing_cell_refinement 'Bruker SMART'
_computing_data_collection 'Bruker SMART'
_computing_data_reduction 'Bruker SAINT'
_computing_molecular_graphics 'Bruker SHELXTL'
_computing_publication_material 'Bruker SHELXTL'
_computing_structure_refinement 'SHELXL-97 (Sheldrick, 1997)'
_computing_structure_solution 'SHELXS-97 (Sheldrick, 1990)'
_diffrn_ambient_temperature 293(2)
_diffrn_measured_fraction_theta_full 0.994
_diffrn_measured_fraction_theta_max 0.994
_diffrn_measurement_device_type 'CCD area detector'
_diffrn_measurement_method 'phi and omega scans'
_diffrn_radiation_monochromator graphite
_diffrn_radiation_source 'fine-focus sealed tube'
_diffrn_radiation_type MoK\a
_diffrn_radiation_wavelength 0.71073
_diffrn_reflns_av_R_equivalents 0.0336
_diffrn_reflns_av_sigmaI/netI 0.0485
_diffrn_reflns_limit_h_max 12
_diffrn_reflns_limit_h_min -12
_diffrn_reflns_limit_k_max 12
_diffrn_reflns_limit_k_min -14
_diffrn_reflns_limit_l_max 14
_diffrn_reflns_limit_l_min -14
_diffrn_reflns_number 7147
_diffrn_reflns_theta_full 27.00
_diffrn_reflns_theta_max 27.00
_diffrn_reflns_theta_min 2.36
_exptl_absorpt_coefficient_mu 0.082
_exptl_absorpt_correction_type none
_exptl_crystal_colour colorless
_exptl_crystal_density_diffrn 1.150
_exptl_crystal_density_method 'not measured'
_exptl_crystal_description prism
_exptl_crystal_F_000 456
_exptl_crystal_size_max 0.24
_exptl_crystal_size_mid 0.23
_exptl_crystal_size_min 0.09
_refine_diff_density_max 0.262
_refine_diff_density_min -0.228
_refine_diff_density_rms 0.045
_refine_ls_extinction_method none
_refine_ls_goodness_of_fit_ref 1.065
_refine_ls_hydrogen_treatment mixed
_refine_ls_matrix_type full
_refine_ls_number_parameters 204
_refine_ls_number_reflns 2644
_refine_ls_number_restraints 0
_refine_ls_restrained_S_all 1.065
_refine_ls_R_factor_all 0.1236
_refine_ls_R_factor_gt 0.0812
_refine_ls_shift/su_max 0.000
_refine_ls_shift/su_mean 0.000
_refine_ls_structure_factor_coef Fsqd
_refine_ls_weighting_details 'calc w=1/[\s^2^(Fo^2^)+(0.0871P)^2^+0.2855P] where P=(Fo^2^+2Fc^2^)/3'
_refine_ls_weighting_scheme calc
_refine_ls_wR_factor_gt 0.1746
_refine_ls_wR_factor_ref 0.1963
_reflns_number_gt 1747
_reflns_number_total 2644
_reflns_threshold_expression >2sigma(I)
_cod_data_source_file jo070877hsi20070426_015740.cif
_cod_data_source_block bashir1m
_cod_depositor_comments
;
The following automatic conversions were performed:
'_symmetry_cell_setting' value 'Monoclinic' changed to 'monoclinic'
according to '/home/saulius/struct/CIF-dictionaries/cif_core.dic'
dictionary named 'cif_core.dic' version 2.4.1 from 2010-06-29.

Automatic conversion script
Id: cif_fix_enum 1527 2010-12-29 10:47:43Z saulius 
;
_cod_original_sg_symbol_H-M 'P 21/n'
_cod_database_code 4024035

loop_
_symmetry_equiv_pos_as_xyz
'x, y, z'
'-x+1/2, y+1/2, -z+1/2'
'-x, -y, -z'
'x-1/2, -y-1/2, z-1/2'

loop_
_atom_site_label
_atom_site_type_symbol
_atom_site_fract_x
_atom_site_fract_y
_atom_site_fract_z
_atom_site_U_iso_or_equiv
_atom_site_adp_type
_atom_site_occupancy
_atom_site_symmetry_multiplicity
_atom_site_calc_flag
_atom_site_refinement_flags
_atom_site_disorder_assembly
_atom_site_disorder_group
C1 C 0.1910(2) 0.7338(2) 1.0591(2) 0.0372(6) Uani 1 1 d . . .
C2 C 0.2576(2) 0.8099(2) 0.9954(2) 0.0350(6) Uani 1 1 d . . .
C3 C 0.1758(3) 0.8551(2) 0.8785(2) 0.0411(6) Uani 1 1 d . . .
C4 C 0.4012(3) 0.8432(2) 1.0464(2) 0.0378(6) Uani 1 1 d . . .
C5 C 0.1791(3) 0.6131(3) 1.2320(3) 0.0501(8) Uani 1 1 d . . .
H5 H 0.086(3) 0.638(3) 1.211(3) 0.054(8) Uiso 1 1 d . . .
C6 C 0.1855(7) 0.4837(4) 1.1997(5) 0.0866(14) Uani 1 1 d . . .
H6A H 0.161(4) 0.471(4) 1.119(5) 0.110(16) Uiso 1 1 d . . .
H6B H 0.135(4) 0.435(4) 1.240(4) 0.095(12) Uiso 1 1 d . . .
H6C H 0.298(4) 0.467(3) 1.241(3) 0.064(10) Uiso 1 1 d . . .
C7 C 0.2340(6) 0.6360(4) 1.3649(4) 0.0811(13) Uani 1 1 d . . .
H7A H 0.339(6) 0.591(5) 1.398(5) 0.15(2) Uiso 1 1 d . . .
H7B H 0.174(4) 0.593(4) 1.403(4) 0.100(13) Uiso 1 1 d . . .
H7C H 0.237(4) 0.722(4) 1.382(4) 0.096(13) Uiso 1 1 d . . .
C8 C 0.1543(4) 0.9867(4) 0.7041(3) 0.0670(10) Uani 1 1 d . . .
H8 H 0.075(4) 0.935(3) 0.668(3) 0.084(11) Uiso 1 1 d . . .
C9 C 0.2442(7) 0.9810(6) 0.6207(5) 0.1037(17) Uani 1 1 d . . .
H9A H 0.333(6) 1.042(6) 0.659(6) 0.17(2) Uiso 1 1 d . . .
H9B H 0.189(4) 1.013(4) 0.555(4) 0.099(14) Uiso 1 1 d . . .
H9C H 0.261(4) 0.893(4) 0.609(4) 0.105(16) Uiso 1 1 d . . .
C10 C 0.1099(7) 1.1129(5) 0.7220(6) 0.1055(18) Uani 1 1 d . . .
H10A H 0.058(5) 1.116(4) 0.786(4) 0.118(16) Uiso 1 1 d . . .
H10B H 0.058(4) 1.151(4) 0.648(4) 0.112(14) Uiso 1 1 d . . .
H10C H 0.191(6) 1.164(5) 0.754(5) 0.15(2) Uiso 1 1 d . . .
N1 N 0.2538(2) 0.6887(2) 1.1673(2) 0.0432(6) Uani 1 1 d . . .
H1N1 H 0.340(3) 0.703(2) 1.199(2) 0.031(7) Uiso 1 1 d . . .
N2 N 0.5172(3) 0.8733(3) 1.0854(2) 0.0649(8) Uani 1 1 d . . .
N3 N 0.2319(3) 0.9329(2) 0.8208(2) 0.0517(7) Uani 1 1 d . . .
H1N3 H 0.310(3) 0.957(2) 0.850(2) 0.037(8) Uiso 1 1 d . . .
O1 O 0.0575(2) 0.70655(19) 1.0106(2) 0.0589(6) Uani 1 1 d . . .
H1O1 H 0.033(4) 0.740(4) 0.934(4) 0.099(13) Uiso 1 1 d . . .
O2 O 0.04889(19) 0.81985(19) 0.83102(18) 0.0600(6) Uani 1 1 d . . .

loop_
_atom_site_aniso_label
_atom_site_aniso_U_11
_atom_site_aniso_U_22
_atom_site_aniso_U_33
_atom_site_aniso_U_23
_atom_site_aniso_U_13
_atom_site_aniso_U_12
C1 0.0369(13) 0.0352(13) 0.0362(14) -0.0037(11) 0.0066(10) -0.0049(10)
C2 0.0343(13) 0.0379(13) 0.0293(13) -0.0026(10) 0.0052(10) -0.0043(10)
C3 0.0414(14) 0.0440(15) 0.0337(14) -0.0012(11) 0.0056(11) -0.0053(11)
C4 0.0408(14) 0.0450(14) 0.0275(13) 0.0041(11) 0.0107(10) -0.0003(11)
C5 0.0521(17) 0.0526(17) 0.0444(18) 0.0129(13) 0.0133(14) -0.0092(14)
C6 0.140(5) 0.056(2) 0.076(3) 0.002(2) 0.052(3) -0.028(2)
C7 0.119(4) 0.080(3) 0.057(2) -0.004(2) 0.045(2) -0.033(3)
C8 0.061(2) 0.084(3) 0.0442(19) 0.0266(17) 0.0012(15) -0.0184(18)
C9 0.140(5) 0.124(5) 0.050(3) 0.028(3) 0.034(3) 0.010(4)
C10 0.100(4) 0.109(4) 0.106(4) 0.057(3) 0.031(3) 0.036(3)
N1 0.0395(13) 0.0455(13) 0.0396(13) 0.0072(10) 0.0051(10) -0.0095(10)
N2 0.0425(14) 0.091(2) 0.0551(17) 0.0121(14) 0.0070(12) -0.0138(13)
N3 0.0442(14) 0.0672(16) 0.0362(13) 0.0136(11) 0.0018(11) -0.0145(12)
O1 0.0429(11) 0.0731(15) 0.0498(13) 0.0172(11) -0.0012(9) -0.0205(9)
O2 0.0450(11) 0.0783(14) 0.0426(12) 0.0138(10) -0.0064(9) -0.0196(10)

loop_
_atom_type_symbol
_atom_type_description
_atom_type_scat_dispersion_real
_atom_type_scat_dispersion_imag
_atom_type_scat_source
C C 0.0033 0.0016 'International Tables Vol C Tables 4.2.6.8 and 6.1.1.4'
H H 0.0000 0.0000 'International Tables Vol C Tables 4.2.6.8 and 6.1.1.4'
N N 0.0061 0.0033 'International Tables Vol C Tables 4.2.6.8 and 6.1.1.4'
O O 0.0106 0.0060 'International Tables Vol C Tables 4.2.6.8 and 6.1.1.4'

loop_
_geom_angle_atom_site_label_1
_geom_angle_atom_site_label_2
_geom_angle_atom_site_label_3
_geom_angle
_geom_angle_site_symmetry_1
_geom_angle_site_symmetry_3
_geom_angle_publ_flag
O1 C1 N1 116.0(2) . . ?
O1 C1 C2 119.3(2) . . ?
N1 C1 C2 124.7(2) . . ?
C4 C2 C1 120.8(2) . . ?
C4 C2 C3 120.1(2) . . ?
C1 C2 C3 119.1(2) . . ?
O2 C3 N3 119.9(2) . . ?
O2 C3 C2 119.6(2) . . ?
N3 C3 C2 120.5(2) . . ?
N2 C4 C2 177.9(3) . . ?
N1 C5 C6 110.6(3) . . ?
N1 C5 C7 110.8(3) . . ?
C6 C5 C7 113.3(3) . . ?
N1 C5 H5 108.4(18) . . ?
C6 C5 H5 109.8(19) . . ?
C7 C5 H5 103.6(19) . . ?
C5 C6 H6A 113(3) . . ?
C5 C6 H6B 111(2) . . ?
H6A C6 H6B 114(4) . . ?
C5 C6 H6C 99.7(17) . . ?
H6A C6 H6C 110(3) . . ?
H6B C6 H6C 108(3) . . ?
C5 C7 H7A 106(3) . . ?
C5 C7 H7B 108(2) . . ?
H7A C7 H7B 105(4) . . ?
C5 C7 H7C 111(2) . . ?
H7A C7 H7C 114(4) . . ?
H7B C7 H7C 112(3) . . ?
N3 C8 C10 110.1(4) . . ?
N3 C8 C9 109.5(3) . . ?
C10 C8 C9 112.7(4) . . ?
N3 C8 H8 106(2) . . ?
C10 C8 H8 113(2) . . ?
C9 C8 H8 105(2) . . ?
C8 C9 H9A 106(3) . . ?
C8 C9 H9B 102(3) . . ?
H9A C9 H9B 108(4) . . ?
C8 C9 H9C 106(2) . . ?
H9A C9 H9C 121(4) . . ?
H9B C9 H9C 111(4) . . ?
C8 C10 H10A 112(3) . . ?
C8 C10 H10B 113(3) . . ?
H10A C10 H10B 113(4) . . ?
C8 C10 H10C 111(3) . . ?
H10A C10 H10C 104(5) . . ?
H10B C10 H10C 104(4) . . ?
C1 N1 C5 122.9(2) . . ?
C1 N1 H1N1 117.9(17) . . ?
C5 N1 H1N1 119.2(17) . . ?
C3 N3 C8 123.8(3) . . ?
C3 N3 H1N3 121(2) . . ?
C8 N3 H1N3 115(2) . . ?
C1 O1 H1O1 105(2) . . ?

loop_
_geom_bond_atom_site_label_1
_geom_bond_atom_site_label_2
_geom_bond_distance
_geom_bond_site_symmetry_2
_geom_bond_publ_flag
C1 O1 1.304(3) . ?
C1 N1 1.319(3) . ?
C1 C2 1.417(3) . ?
C2 C4 1.412(3) . ?
C2 C3 1.440(3) . ?
C3 O2 1.269(3) . ?
C3 N3 1.321(3) . ?
C4 N2 1.147(3) . ?
C5 N1 1.474(3) . ?
C5 C6 1.492(5) . ?
C5 C7 1.494(5) . ?
C5 H5 0.92(3) . ?
C6 H6A 0.90(5) . ?
C6 H6B 0.96(4) . ?
C6 H6C 1.08(3) . ?
C7 H7A 1.12(5) . ?
C7 H7B 0.98(4) . ?
C7 H7C 0.97(4) . ?
C8 N3 1.464(4) . ?
C8 C10 1.503(7) . ?
C8 C9 1.514(6) . ?
C8 H8 0.96(4) . ?
C9 H9A 1.09(6) . ?
C9 H9B 0.86(4) . ?
C9 H9C 1.01(5) . ?
C10 H10A 1.03(5) . ?
C10 H10B 0.95(5) . ?
C10 H10C 0.96(6) . ?
N1 H1N1 0.83(3) . ?
N3 H1N3 0.79(3) . ?
O1 H1O1 0.92(4) . ?

loop_
_geom_hbond_atom_site_label_D
_geom_hbond_atom_site_label_H
_geom_hbond_atom_site_label_A
_geom_hbond_distance_DH
_geom_hbond_distance_HA
_geom_hbond_distance_DA
_geom_hbond_angle_DHA
_geom_hbond_site_symmetry_A
O1 H1O1 O2 0.92(4) 1.54(4) 2.421(3) 157(4) .
N3 H1N3 N2 0.79(3) 2.50(3) 3.214(4) 151(2) 3_677
N1 H1N1 O2 0.83(3) 2.17(3) 2.954(3) 156(2) 4_676

loop_
_cod_related_entry_id
_cod_related_entry_database
_cod_related_entry_code
1 ChemSpider 30658825
